data_7702786
loop_
_publ_author_name
'Aldridge, Simon'
'Calder, Richard J.'
'Rossin, Andrea'
'Dickinson, Anthony A.'
'Willock, David J.'
'Jones, Cameron'
'Evans, David J.'
'Steed, Jonathan W.'
'Light, Mark E.'
'Coles, Simon J.'
'Hursthouse, Michael B.'

_publ_section_title
;
 Linking of metal centres through boryl ligands: synthesis, spectroscopic
 and structural characterisation of symmetrically bridged boryl complexes
;
_journal_issue 9
_journal_name_full 'Journal of the Chemical Society, Dalton Transactions'
_journal_page_first 2020
_journal_paper_doi 10.1039/b200695m
_journal_year 2002
_chemical_formula_sum 'C9.5 H9 B Fe O4'
_chemical_formula_weight 253.83
_space_group_IT_number 15
_space_group_name_Hall '-C 2yc'
_space_group_name_H-M_alt 'C 1 2/c 1'
_symmetry_cell_setting monoclinic
_symmetry_space_group_name_H-M 'C 1 2/c 1'
_atom_sites_solution_hydrogens geom
_atom_sites_solution_primary direct
_atom_sites_solution_secondary difmap
_audit_creation_method SHELXL-97
_cell_angle_alpha 90.00
_cell_angle_beta 108.968(3)
_cell_angle_gamma 90.00
_cell_formula_units_Z 8
_cell_length_a 26.798(2)
_cell_length_b 6.0907(6)
_cell_length_c 12.6373(15)
_cell_measurement_reflns_used 1649
_cell_measurement_temperature 120(2)
_cell_measurement_theta_max 25.01
_cell_measurement_theta_min 3.22
_cell_volume 1950.6(3)
_computing_cell_refinement
;
SCALEPACK (Otwinoski and Minor, 1997), COLLECT (Hooft, 1998)
;
_computing_data_collection
;
COLLECT (Hooft, 1998) 
;
_computing_data_reduction
;
DENZO (Otwinoski and Minor, 1997), COLLECT (Hooft, 1998)
MAXUS (Mackay et al., 1998)
;
_computing_molecular_graphics 'CAMERON (Watkin et al., 1993)'
_computing_publication_material 'WINGX (Farrugia, 1998)'
_computing_structure_refinement 'SHELXL-97 (Sheldrick, 1997)'
_computing_structure_solution 'SHELXS-97 (Sheldrick, 1990)'
_diffrn_ambient_temperature 120(2)
_diffrn_detector_area_resol_mean '9.091 pixels mm^1^'
_diffrn_measured_fraction_theta_full 0.956
_diffrn_measured_fraction_theta_max 0.956
_diffrn_measurement_device_type 'Bruker Nonius Kappa CCD'
_diffrn_measurement_method '\f and \w scans to fill the Ewald sphere'
_diffrn_radiation_monochromator graphite
_diffrn_radiation_source 'Bruker Nonius FR591 Rotating anode'
_diffrn_radiation_type MoK\a
_diffrn_radiation_wavelength 0.71073
_diffrn_reflns_av_R_equivalents 0.0580
_diffrn_reflns_av_sigmaI/netI 0.0740
_diffrn_reflns_limit_h_max 30
_diffrn_reflns_limit_h_min -31
_diffrn_reflns_limit_k_max 6
_diffrn_reflns_limit_k_min -6
_diffrn_reflns_limit_l_max 13
_diffrn_reflns_limit_l_min -15
_diffrn_reflns_number 4641
_diffrn_reflns_theta_full 25.01
_diffrn_reflns_theta_max 25.01
_diffrn_reflns_theta_min 3.22
_diffrn_standards_decay_% 0
_diffrn_standards_interval_count 0
_diffrn_standards_interval_time 0
_diffrn_standards_number 0
_exptl_absorpt_coefficient_mu 1.534
_exptl_absorpt_correction_T_max 0.9700
_exptl_absorpt_correction_T_min 0.8025
_exptl_absorpt_correction_type multi-scan
_exptl_absorpt_process_details 'SORTAV (Blessing, 1997)'
_exptl_crystal_density_diffrn 1.729
_exptl_crystal_density_method 'not measured'
_exptl_crystal_F_000 1032
_exptl_crystal_size_max 0.15
_exptl_crystal_size_mid 0.15
_exptl_crystal_size_min 0.02
_refine_diff_density_max 0.474
_refine_diff_density_min -0.412
_refine_diff_density_rms 0.099
_refine_ls_extinction_method none
_refine_ls_goodness_of_fit_ref 1.089
_refine_ls_hydrogen_treatment mixed
_refine_ls_matrix_type full
_refine_ls_number_parameters 141
_refine_ls_number_reflns 1649
_refine_ls_number_restraints 0
_refine_ls_restrained_S_all 1.089
_refine_ls_R_factor_all 0.0732
_refine_ls_R_factor_gt 0.0427
_refine_ls_shift/su_max 0.000
_refine_ls_shift/su_mean 0.000
_refine_ls_structure_factor_coef Fsqd
_refine_ls_weighting_details 'calc w=1/[\s^2^(Fo^2^)+(0.0283P)^2^+3.9239P] where P=(Fo^2^+2Fc^2^)/3'
_refine_ls_weighting_scheme calc
_refine_ls_wR_factor_gt 0.0886
_refine_ls_wR_factor_ref 0.1054
_reflns_number_gt 1224
_reflns_number_total 1649
_reflns_threshold_expression >2sigma(I)
_cod_data_source_file b200695m.txt
_cod_data_source_block 873
_cod_depositor_comments
;
The following automatic conversions were performed:

data item '_symmetry_cell_setting' value 'Monoclinic' was changed to
'monoclinic' in accordance with the
/home/saulius/struct/COD-crude-data/automatic-downloads/DataCite-retrospective/RSC/depositions/lib/dictionaries/cif_core.dic
dictionary named 'cif_core.dic' version 2.4.2 last updated on
2011-04-26.

Automatic conversion script
Id: cif_fix_values 6909 2019-04-08 15:41:33Z antanas 
;
_cod_original_cell_volume 1950.7(3)
_cod_original_sg_symbol_H-M C2/c
_cod_original_formula_sum 'C9.50 H9 B Fe O4'
_cod_database_code 7702786

loop_
_symmetry_equiv_pos_as_xyz
'x, y, z'
'-x, y, -z+1/2'
'x+1/2, y+1/2, z'
'-x+1/2, y+1/2, -z+1/2'
'-x, -y, -z'
'x, -y, z-1/2'
'-x+1/2, -y+1/2, -z'
'x+1/2, -y+1/2, z-1/2'

loop_
_atom_site_label
_atom_site_type_symbol
_atom_site_fract_x
_atom_site_fract_y
_atom_site_fract_z
_atom_site_U_iso_or_equiv
_atom_site_adp_type
_atom_site_occupancy
_atom_site_symmetry_multiplicity
_atom_site_calc_flag
_atom_site_refinement_flags
C1 C 0.2007(2) 0.5079(8) 0.0712(4) 0.0431(14) Uani 1 1 d .
H1 H 0.2081 0.5865 0.0131 0.052 Uiso 1 1 calc R
C2 C 0.22319(19) 0.3074(8) 0.1175(4) 0.0384(12) Uani 1 1 d .
H2 H 0.2490 0.2275 0.0968 0.046 Uiso 1 1 calc R
C3 C 0.20126(18) 0.2457(8) 0.1986(3) 0.0335(11) Uani 1 1 d .
H3 H 0.2092 0.1158 0.2425 0.040 Uiso 1 1 calc R
C4 C 0.16535(19) 0.4085(8) 0.2043(4) 0.0369(12) Uani 1 1 d .
H4 H 0.1447 0.4082 0.2528 0.044 Uiso 1 1 calc R
C5 C 0.1651(2) 0.5714(8) 0.1263(4) 0.0441(14) Uani 1 1 d .
H5 H 0.1445 0.7018 0.1129 0.053 Uiso 1 1 calc R
C6 C 0.14185(17) 0.1594(7) -0.0831(4) 0.0276(11) Uani 1 1 d .
C7 C 0.09549(19) 0.0915(7) 0.0624(3) 0.0273(10) Uani 1 1 d .
C9 C 0.04536(17) 0.7545(7) -0.1854(3) 0.0269(10) Uani 1 1 d .
H9A H 0.0578 0.8387 -0.2389 0.032 Uiso 1 1 calc R
H9B H 0.0325 0.8606 -0.1407 0.032 Uiso 1 1 calc R
C10 C 0.0000 0.6045(10) -0.2500 0.0234(14) Uani 1 2 d S
C11 C -0.01497(16) 0.4656(7) -0.1657(3) 0.0260(10) Uani 1 1 d .
H11A H -0.0306 0.5607 -0.1212 0.031 Uiso 1 1 calc R
H11B H -0.0419 0.3567 -0.2057 0.031 Uiso 1 1 calc R
B1 B 0.0795(2) 0.4387(9) -0.0646(4) 0.0257(12) Uani 1 1 d .
Fe1 Fe 0.14149(2) 0.27474(10) 0.04208(5) 0.0257(2) Uani 1 1 d .
O1 O 0.14307(13) 0.0892(5) -0.1668(3) 0.0370(8) Uani 1 1 d .
O2 O 0.06536(13) -0.0282(5) 0.0782(2) 0.0339(8) Uani 1 1 d .
O3 O 0.08887(11) 0.6302(5) -0.1116(2) 0.0273(7) Uani 1 1 d .
O4 O 0.03000(11) 0.3532(5) -0.0919(2) 0.0281(7) Uani 1 1 d .

loop_
_atom_site_aniso_label
_atom_site_aniso_U_11
_atom_site_aniso_U_22
_atom_site_aniso_U_33
_atom_site_aniso_U_23
_atom_site_aniso_U_13
_atom_site_aniso_U_12
C1 0.055(4) 0.044(3) 0.022(3) 0.002(2) 0.000(3) -0.027(3)
C2 0.024(3) 0.052(3) 0.036(3) -0.010(2) 0.006(2) -0.002(2)
C3 0.032(3) 0.040(3) 0.021(2) 0.000(2) -0.002(2) -0.005(2)
C4 0.032(3) 0.052(3) 0.025(3) -0.019(2) 0.007(2) -0.003(2)
C5 0.044(3) 0.031(3) 0.037(3) -0.010(2) -0.014(3) 0.008(2)
C6 0.027(3) 0.025(3) 0.030(3) -0.0020(19) 0.008(2) -0.0051(19)
C7 0.032(3) 0.028(3) 0.021(2) 0.0025(19) 0.007(2) 0.005(2)
C9 0.034(3) 0.019(2) 0.022(2) 0.0032(18) 0.002(2) 0.0008(19)
C10 0.028(4) 0.023(4) 0.018(3) 0.000 0.007(3) 0.000
C11 0.022(3) 0.033(3) 0.020(2) 0.0047(18) 0.004(2) 0.0041(19)
B1 0.035(3) 0.029(3) 0.016(3) -0.004(2) 0.012(2) 0.001(2)
Fe1 0.0267(4) 0.0289(4) 0.0202(4) -0.0011(3) 0.0057(3) 0.0005(3)
O1 0.041(2) 0.043(2) 0.0307(19) -0.0131(15) 0.0169(16) -0.0107(16)
O2 0.040(2) 0.036(2) 0.0262(18) 0.0029(14) 0.0116(16) -0.0005(16)
O3 0.0264(18) 0.0304(19) 0.0213(16) 0.0032(12) 0.0024(14) -0.0024(13)
O4 0.0255(18) 0.0328(18) 0.0245(17) 0.0067(12) 0.0060(14) -0.0007(13)

loop_
_atom_type_symbol
_atom_type_description
_atom_type_scat_dispersion_real
_atom_type_scat_dispersion_imag
_atom_type_scat_source
C C 0.0033 0.0016 'International Tables Vol C Tables 4.2.6.8 and 6.1.1.4'
H H 0.0000 0.0000 'International Tables Vol C Tables 4.2.6.8 and 6.1.1.4'
B B 0.0013 0.0007 'International Tables Vol C Tables 4.2.6.8 and 6.1.1.4'
Fe Fe 0.3463 0.8444 'International Tables Vol C Tables 4.2.6.8 and 6.1.1.4'
O O 0.0106 0.0060 'International Tables Vol C Tables 4.2.6.8 and 6.1.1.4'

loop_
_geom_angle_atom_site_label_1
_geom_angle_atom_site_label_2
_geom_angle_atom_site_label_3
_geom_angle
_geom_angle_site_symmetry_1
_geom_angle_site_symmetry_3
C2 C1 C5 107.6(4) . .
C2 C1 Fe1 71.2(3) . .
C5 C1 Fe1 70.9(3) . .
C3 C2 C1 108.4(5) . .
C3 C2 Fe1 71.3(3) . .
C1 C2 Fe1 69.4(3) . .
C2 C3 C4 108.0(4) . .
C2 C3 Fe1 70.1(3) . .
C4 C3 Fe1 70.3(3) . .
C5 C4 C3 108.2(4) . .
C5 C4 Fe1 69.9(3) . .
C3 C4 Fe1 70.9(2) . .
C4 C5 C1 107.8(5) . .
C4 C5 Fe1 71.1(3) . .
C1 C5 Fe1 69.6(3) . .
O1 C6 Fe1 177.6(4) . .
O2 C7 Fe1 178.5(4) . .
O3 C9 C10 111.4(3) . .
C11 C10 C11 112.0(5) 2_554 .
C11 C10 C9 111.3(2) 2_554 .
C11 C10 C9 107.7(2) . .
C11 C10 C9 107.7(2) 2_554 2_554
C11 C10 C9 111.3(2) . 2_554
C9 C10 C9 106.5(5) . 2_554
O4 C11 C10 111.4(3) . .
O4 B1 O3 121.2(4) . .
O4 B1 Fe1 120.0(3) . .
O3 B1 Fe1 118.7(3) . .
C6 Fe1 C7 95.1(2) . .
C6 Fe1 B1 80.77(19) . .
C7 Fe1 B1 87.0(2) . .
C6 Fe1 C1 102.1(2) . .
C7 Fe1 C1 161.91(19) . .
B1 Fe1 C1 101.2(2) . .
C6 Fe1 C5 136.5(2) . .
C7 Fe1 C5 126.2(2) . .
B1 Fe1 C5 87.7(2) . .
C1 Fe1 C5 39.5(2) . .
C6 Fe1 C2 98.0(2) . .
C7 Fe1 C2 132.8(2) . .
B1 Fe1 C2 139.9(2) . .
C1 Fe1 C2 39.4(2) . .
C5 Fe1 C2 65.6(2) . .
C6 Fe1 C4 163.0(2) . .
C7 Fe1 C4 96.3(2) . .
B1 Fe1 C4 112.36(19) . .
C1 Fe1 C4 65.7(2) . .
C5 Fe1 C4 38.9(2) . .
C2 Fe1 C4 65.04(19) . .
C6 Fe1 C3 126.4(2) . .
C7 Fe1 C3 99.55(19) . .
B1 Fe1 C3 150.71(19) . .
C1 Fe1 C3 65.59(19) . .
C5 Fe1 C3 65.34(19) . .
C2 Fe1 C3 38.60(18) . .
C4 Fe1 C3 38.81(18) . .
B1 O3 C9 120.1(4) . .
B1 O4 C11 121.7(4) . .

loop_
_geom_bond_atom_site_label_1
_geom_bond_atom_site_label_2
_geom_bond_distance
_geom_bond_site_symmetry_2
C1 C2 1.403(7) .
C1 C5 1.405(7) .
C1 Fe1 2.070(5) .
C2 C3 1.389(7) .
C2 Fe1 2.094(5) .
C3 C4 1.400(7) .
C3 Fe1 2.110(4) .
C4 C5 1.397(7) .
C4 Fe1 2.103(4) .
C5 Fe1 2.088(5) .
C6 O1 1.151(5) .
C6 Fe1 1.734(5) .
C7 O2 1.152(5) .
C7 Fe1 1.743(5) .
C9 O3 1.447(5) .
C9 C10 1.528(5) .
C10 C11 1.513(5) 2_554
C10 C11 1.513(5) .
C10 C9 1.528(5) 2_554
C11 O4 1.436(5) .
B1 O4 1.360(6) .
B1 O3 1.369(6) .
B1 Fe1 2.030(5) .
